data_1556168
loop_
_publ_author_name
'Liu, Huaqing'
'O'Connor, Matthew J'
'Sun, Chunrui'
'Wink, Donald J.'
'Lee, Daesung'

_publ_section_title
;
 Sequential reactions of trimethylsilyldiazomethane with 4-alkenyl ketones
 and aldehydes catalyzed by Lewis bases.
;
_journal_issue 12
_journal_name_full 'Organic letters'
_journal_page_first 2974
_journal_page_last 2977
_journal_paper_doi 10.1021/ol401124t
_journal_volume 15
_journal_year 2013
_chemical_formula_sum 'C21 H30 N2 O Si'
_chemical_formula_weight 354.56
_space_group_IT_number 14
_space_group_name_Hall '-P 2ybc'
_space_group_name_H-M_alt 'P 1 21/c 1'
_symmetry_cell_setting monoclinic
_symmetry_space_group_name_H-M 'P 1 21/c 1'
_atom_sites_solution_hydrogens geom
_atom_sites_solution_primary direct
_atom_sites_solution_secondary difmap
_audit_creation_method SHELXL-97
_cell_angle_alpha 90.00
_cell_angle_beta 91.014(2)
_cell_angle_gamma 90.00
_cell_formula_units_Z 4
_cell_length_a 8.4425(8)
_cell_length_b 13.9418(13)
_cell_length_c 17.4523(16)
_cell_measurement_reflns_used 124
_cell_measurement_temperature 298(2)
_cell_volume 2053.9(3)
_computing_cell_refinement 'SAINT Ver. 6.22  (Bruker-AXS, 2003)'
_computing_data_collection 'SMART Ver. 5.622 (Bruker-AXS, 2003)'
_computing_data_reduction 'SAINT Ver. 6.22'
_computing_molecular_graphics 'SHELXTL Ver. 6.10'
_computing_publication_material 'SHELXTL Ver. 6.10'
_computing_structure_refinement 'SHELXTL Ver. 6.10'
_computing_structure_solution 'SHELXTL Ver. 6.10 (Bruker-AXS, 2003)'
_diffrn_ambient_temperature 298(2)
_diffrn_measured_fraction_theta_full 0.945
_diffrn_measured_fraction_theta_max 0.945
_diffrn_measurement_device_type 'Bruker AXS area detector'
_diffrn_measurement_method '0.30\% \w scans'
_diffrn_radiation_monochromator graphite
_diffrn_radiation_source 'fine-focus sealed tube'
_diffrn_radiation_type MoK\a
_diffrn_radiation_wavelength 0.71073
_diffrn_reflns_av_R_equivalents 0.0429
_diffrn_reflns_av_sigmaI/netI 0.0422
_diffrn_reflns_limit_h_max 10
_diffrn_reflns_limit_h_min -11
_diffrn_reflns_limit_k_max 18
_diffrn_reflns_limit_k_min -18
_diffrn_reflns_limit_l_max 23
_diffrn_reflns_limit_l_min -22
_diffrn_reflns_number 18803
_diffrn_reflns_theta_full 28.31
_diffrn_reflns_theta_max 28.31
_diffrn_reflns_theta_min 1.87
_exptl_absorpt_coefficient_mu 0.125
_exptl_absorpt_correction_T_max 0.9739
_exptl_absorpt_correction_T_min 0.9419
_exptl_absorpt_correction_type none
_exptl_crystal_colour block
_exptl_crystal_density_diffrn 1.147
_exptl_crystal_density_method 'not measured'
_exptl_crystal_description colorless
_exptl_crystal_F_000 768
_exptl_crystal_size_max 0.49
_exptl_crystal_size_mid 0.34
_exptl_crystal_size_min 0.21
_refine_diff_density_max 0.349
_refine_diff_density_min -0.196
_refine_diff_density_rms 0.043
_refine_ls_extinction_method none
_refine_ls_goodness_of_fit_ref 1.003
_refine_ls_hydrogen_treatment mixed
_refine_ls_matrix_type full
_refine_ls_number_parameters 229
_refine_ls_number_reflns 4835
_refine_ls_number_restraints 0
_refine_ls_restrained_S_all 1.003
_refine_ls_R_factor_all 0.0810
_refine_ls_R_factor_gt 0.0549
_refine_ls_shift/su_max 0.000
_refine_ls_shift/su_mean 0.000
_refine_ls_structure_factor_coef Fsqd
_refine_ls_weighting_details 'calc w=1/[\s^2^(Fo^2^)+(0.0733P)^2^+0.0000P] where P=(Fo^2^+2Fc^2^)/3'
_refine_ls_weighting_scheme calc
_refine_ls_wR_factor_gt 0.1238
_refine_ls_wR_factor_ref 0.1353
_reflns_number_gt 3422
_reflns_number_total 4835
_reflns_threshold_expression >2sigma(I)
_cod_data_source_file ol401124t_si_002.cif
_cod_data_source_block cdwdl6
_cod_original_sg_symbol_H-M P21/c
_cod_database_code 1556168

loop_
_symmetry_equiv_pos_as_xyz
'x, y, z'
'-x, y+1/2, -z+1/2'
'-x, -y, -z'
'x, -y-1/2, z-1/2'

loop_
_atom_site_label
_atom_site_type_symbol
_atom_site_fract_x
_atom_site_fract_y
_atom_site_fract_z
_atom_site_U_iso_or_equiv
_atom_site_adp_type
_atom_site_occupancy
_atom_site_symmetry_multiplicity
_atom_site_calc_flag
_atom_site_refinement_flags
N1 N 0.07788(17) 0.08820(10) 0.16051(9) 0.0557(4) Uani 1 1 d .
N2 N 0.0119(2) 0.03437(11) 0.11317(10) 0.0642(5) Uani 1 1 d .
C3 C -0.1436(2) 0.07135(14) 0.08711(12) 0.0639(5) Uani 1 1 d .
H3A H -0.2255 0.0239 0.0954 0.077 Uiso 1 1 calc R
H3B H -0.1418 0.0865 0.0329 0.077 Uiso 1 1 calc R
C4 C -0.17538(19) 0.16066(13) 0.13345(11) 0.0506(4) Uani 1 1 d .
H4 H -0.2601 0.1491 0.1700 0.061 Uiso 1 1 calc R
C5 C -0.2042(2) 0.25488(13) 0.09008(13) 0.0594(5) Uani 1 1 d .
H5A H -0.1813 0.2474 0.0361 0.071 Uiso 1 1 calc R
H5B H -0.3132 0.2756 0.0950 0.071 Uiso 1 1 calc R
C6 C -0.0912(2) 0.32661(12) 0.12763(10) 0.0487(4) Uani 1 1 d .
H6 H -0.1337 0.3427 0.1779 0.058 Uiso 1 1 calc R
C7 C -0.0706(3) 0.42020(14) 0.08392(11) 0.0680(6) Uani 1 1 d .
H7A H 0.0061 0.4102 0.0439 0.082 Uiso 1 1 calc R
H7B H -0.1707 0.4369 0.0593 0.082 Uiso 1 1 calc R
C8 C -0.0161(3) 0.50394(14) 0.13340(12) 0.0731(6) Uani 1 1 d .
H8A H -0.0100 0.5606 0.1013 0.088 Uiso 1 1 calc R
H8B H -0.0960 0.5160 0.1715 0.088 Uiso 1 1 calc R
C9 C 0.1420(3) 0.49065(13) 0.17427(11) 0.0617(5) Uani 1 1 d .
H9A H 0.1667 0.5488 0.2026 0.074 Uiso 1 1 calc R
H9B H 0.2230 0.4825 0.1361 0.074 Uiso 1 1 calc R
C10 C 0.1503(2) 0.40561(12) 0.22967(9) 0.0489(4) Uani 1 1 d .
H10A H 0.2308 0.4187 0.2686 0.059 Uiso 1 1 calc R
H10B H 0.0495 0.4002 0.2552 0.059 Uiso 1 1 calc R
C11 C 0.18717(18) 0.31101(11) 0.19249(8) 0.0377(4) Uani 1 1 d .
C12 C 0.05901(18) 0.26624(11) 0.14138(8) 0.0362(4) Uani 1 1 d .
C13 C -0.01615(18) 0.17463(12) 0.17577(10) 0.0423(4) Uani 1 1 d .
H13 H -0.0320 0.1824 0.2309 0.051 Uiso 1 1 calc R
O12 O 0.11487(13) 0.23934(8) 0.06836(6) 0.0449(3) Uani 1 1 d .
Si12 Si 0.26226(5) 0.23992(3) 0.00934(3) 0.04202(16) Uani 1 1 d .
C14 C 0.3212(2) 0.26313(12) 0.20516(9) 0.0442(4) Uani 1 1 d .
H14 H 0.3278 0.2034 0.1816 0.053 Uiso 1 1 calc R
C15 C 0.1628(2) 0.22297(16) -0.08490(10) 0.0637(6) Uani 1 1 d .
H15A H 0.1101 0.1620 -0.0860 0.096 Uiso 1 1 calc R
H15B H 0.2401 0.2250 -0.1245 0.096 Uiso 1 1 calc R
H15C H 0.0865 0.2731 -0.0932 0.096 Uiso 1 1 calc R
C16 C 0.3994(2) 0.13802(15) 0.02759(13) 0.0681(6) Uani 1 1 d .
H16A H 0.4592 0.1496 0.0740 0.102 Uiso 1 1 calc R
H16B H 0.4704 0.1318 -0.0145 0.102 Uiso 1 1 calc R
H16C H 0.3394 0.0799 0.0327 0.102 Uiso 1 1 calc R
C17 C 0.3739(2) 0.35497(14) 0.01014(12) 0.0610(5) Uani 1 1 d .
H17A H 0.3027 0.4069 -0.0014 0.091 Uiso 1 1 calc R
H17B H 0.4550 0.3526 -0.0277 0.091 Uiso 1 1 calc R
H17C H 0.4216 0.3647 0.0599 0.091 Uiso 1 1 calc R
C21 C 0.46147(19) 0.29210(14) 0.25169(10) 0.0481(4) Uani 1 1 d .
C22 C 0.5225(2) 0.38426(17) 0.25152(11) 0.0655(6) Uani 1 1 d .
H22 H 0.4772 0.4302 0.2193 0.079 Uiso 1 1 calc R
C23 C 0.6500(3) 0.4092(2) 0.29854(14) 0.0808(7) Uani 1 1 d .
H23 H 0.6878 0.4718 0.2986 0.097 Uiso 1 1 calc R
C24 C 0.7202(2) 0.3417(2) 0.34478(14) 0.0826(8) Uani 1 1 d .
H24 H 0.8049 0.3586 0.3768 0.099 Uiso 1 1 calc R
C25 C 0.6657(3) 0.2498(2) 0.34374(13) 0.0760(7) Uani 1 1 d .
H25 H 0.7148 0.2036 0.3745 0.091 Uiso 1 1 calc R
C26 C 0.5377(2) 0.22454(16) 0.29729(11) 0.0591(5) Uani 1 1 d .
H26 H 0.5025 0.1613 0.2967 0.071 Uiso 1 1 calc R

loop_
_atom_site_aniso_label
_atom_site_aniso_U_11
_atom_site_aniso_U_22
_atom_site_aniso_U_33
_atom_site_aniso_U_23
_atom_site_aniso_U_13
_atom_site_aniso_U_12
N1 0.0521(9) 0.0379(8) 0.0769(11) 0.0109(8) -0.0072(8) -0.0017(7)
N2 0.0664(11) 0.0416(9) 0.0842(12) 0.0028(9) -0.0056(9) -0.0019(8)
C3 0.0659(13) 0.0544(12) 0.0709(13) -0.0022(10) -0.0163(10) -0.0087(10)
C4 0.0365(9) 0.0611(12) 0.0542(11) 0.0015(9) -0.0003(8) -0.0053(8)
C5 0.0437(10) 0.0655(13) 0.0685(13) -0.0008(10) -0.0137(9) 0.0119(9)
C6 0.0510(10) 0.0476(10) 0.0474(10) 0.0002(8) -0.0064(8) 0.0140(8)
C7 0.0932(16) 0.0493(12) 0.0610(12) 0.0086(9) -0.0157(11) 0.0196(11)
C8 0.1130(19) 0.0396(11) 0.0667(13) 0.0068(10) 0.0039(12) 0.0170(12)
C9 0.0911(15) 0.0355(10) 0.0588(11) -0.0053(8) 0.0112(11) 0.0003(10)
C10 0.0594(11) 0.0471(10) 0.0402(9) -0.0097(7) 0.0038(8) -0.0014(8)
C11 0.0449(9) 0.0372(9) 0.0309(8) -0.0002(6) 0.0012(7) -0.0025(7)
C12 0.0407(9) 0.0374(8) 0.0306(8) 0.0014(6) 0.0017(6) 0.0027(7)
C13 0.0391(9) 0.0466(10) 0.0411(9) 0.0058(7) 0.0005(7) -0.0018(7)
O12 0.0469(7) 0.0524(7) 0.0355(6) -0.0073(5) 0.0036(5) -0.0074(5)
Si12 0.0426(3) 0.0426(3) 0.0410(3) -0.00515(19) 0.0044(2) -0.0022(2)
C14 0.0484(10) 0.0442(10) 0.0399(9) -0.0061(7) -0.0021(7) -0.0015(8)
C15 0.0751(14) 0.0762(14) 0.0398(10) -0.0104(9) 0.0048(10) -0.0065(11)
C16 0.0512(11) 0.0616(13) 0.0915(16) -0.0094(12) 0.0023(11) 0.0108(10)
C17 0.0617(12) 0.0569(12) 0.0647(13) -0.0020(10) 0.0118(10) -0.0135(10)
C21 0.0412(9) 0.0628(11) 0.0403(9) -0.0121(8) 0.0024(7) -0.0037(8)
C22 0.0579(12) 0.0761(14) 0.0626(13) -0.0057(10) -0.0008(10) -0.0192(11)
C23 0.0589(13) 0.1004(19) 0.0834(16) -0.0270(14) 0.0046(12) -0.0314(13)
C24 0.0450(12) 0.136(3) 0.0663(15) -0.0348(15) -0.0079(10) -0.0094(14)
C25 0.0488(12) 0.116(2) 0.0623(14) -0.0153(13) -0.0132(10) 0.0119(13)
C26 0.0461(10) 0.0736(13) 0.0573(12) -0.0109(10) -0.0058(9) 0.0059(9)

loop_
_atom_type_symbol
_atom_type_description
_atom_type_scat_dispersion_real
_atom_type_scat_dispersion_imag
_atom_type_scat_source
C C 0.0033 0.0016 'International Tables Vol C Tables 4.2.6.8 and 6.1.1.4'
H H 0.0000 0.0000 'International Tables Vol C Tables 4.2.6.8 and 6.1.1.4'
N N 0.0061 0.0033 'International Tables Vol C Tables 4.2.6.8 and 6.1.1.4'
O O 0.0106 0.0060 'International Tables Vol C Tables 4.2.6.8 and 6.1.1.4'
Si Si 0.0817 0.0704 'International Tables Vol C Tables 4.2.6.8 and 6.1.1.4'

loop_
_geom_angle_atom_site_label_1
_geom_angle_atom_site_label_2
_geom_angle_atom_site_label_3
_geom_angle
N2 N1 C13 112.26(15)
N1 N2 C3 112.37(15)
N2 C3 C4 106.77(15)
C3 C4 C5 118.01(17)
C3 C4 C13 101.52(14)
C5 C4 C13 105.00(14)
C6 C5 C4 104.93(14)
C5 C6 C7 115.06(15)
C5 C6 C12 102.50(13)
C7 C6 C12 116.48(16)
C8 C7 C6 114.20(16)
C9 C8 C7 115.43(17)
C8 C9 C10 114.98(17)
C11 C10 C9 114.45(13)
C14 C11 C10 123.40(15)
C14 C11 C12 119.05(14)
C10 C11 C12 117.46(14)
O12 C12 C11 113.00(12)
O12 C12 C6 106.93(12)
C11 C12 C6 116.26(13)
O12 C12 C13 105.96(12)
C11 C12 C13 113.69(12)
C6 C12 C13 99.74(13)
N1 C13 C4 106.27(14)
N1 C13 C12 112.26(13)
C4 C13 C12 106.19(13)
C12 O12 Si12 146.85(10)
O12 Si12 C15 102.82(8)
O12 Si12 C16 111.63(8)
C15 Si12 C16 109.08(10)
O12 Si12 C17 113.08(7)
C15 Si12 C17 109.82(10)
C16 Si12 C17 110.13(10)
C11 C14 C21 128.68(16)
C26 C21 C22 117.60(17)
C26 C21 C14 119.28(17)
C22 C21 C14 123.12(18)
C21 C22 C23 121.1(2)
C24 C23 C22 120.1(2)
C25 C24 C23 119.8(2)
C24 C25 C26 120.5(2)
C21 C26 C25 120.9(2)

loop_
_geom_bond_atom_site_label_1
_geom_bond_atom_site_label_2
_geom_bond_distance
N1 N2 1.241(2)
N1 C13 1.470(2)
N2 C3 1.475(2)
C3 C4 1.511(3)
C4 C5 1.533(3)
C4 C13 1.535(2)
C5 C6 1.522(2)
C6 C7 1.523(3)
C6 C12 1.537(2)
C7 C8 1.518(3)
C8 C9 1.514(3)
C9 C10 1.531(2)
C10 C11 1.505(2)
C11 C14 1.329(2)
C11 C12 1.524(2)
C12 O12 1.4172(18)
C12 C13 1.552(2)
O12 Si12 1.6293(12)
Si12 C15 1.8485(19)
Si12 C16 1.856(2)
Si12 C17 1.8604(19)
C14 C21 1.480(2)
C21 C26 1.384(3)
C21 C22 1.385(3)
C22 C23 1.386(3)
C23 C24 1.367(3)
C24 C25 1.362(3)
C25 C26 1.385(3)

loop_
_geom_torsion_atom_site_label_1
_geom_torsion_atom_site_label_2
_geom_torsion_atom_site_label_3
_geom_torsion_atom_site_label_4
_geom_torsion
C13 N1 N2 C3 -1.3(2)
N1 N2 C3 C4 -4.7(2)
N2 C3 C4 C5 122.07(17)
N2 C3 C4 C13 8.01(19)
C3 C4 C5 C6 -128.82(17)
C13 C4 C5 C6 -16.7(2)
C4 C5 C6 C7 167.22(17)
C4 C5 C6 C12 39.78(19)
C5 C6 C7 C8 156.42(18)
C12 C6 C7 C8 -83.6(2)
C6 C7 C8 C9 60.2(3)
C7 C8 C9 C10 -60.1(2)
C8 C9 C10 C11 84.2(2)
C9 C10 C11 C14 112.87(19)
C9 C10 C11 C12 -70.7(2)
C14 C11 C12 O12 -54.37(19)
C10 C11 C12 O12 129.02(14)
C14 C11 C12 C6 -178.56(15)
C10 C11 C12 C6 4.8(2)
C14 C11 C12 C13 66.45(19)
C10 C11 C12 C13 -110.17(15)
C5 C6 C12 O12 64.10(17)
C7 C6 C12 O12 -62.43(18)
C5 C6 C12 C11 -168.64(14)
C7 C6 C12 C11 64.83(19)
C5 C6 C12 C13 -46.01(16)
C7 C6 C12 C13 -172.54(15)
N2 N1 C13 C4 6.7(2)
N2 N1 C13 C12 -108.98(16)
C3 C4 C13 N1 -8.68(17)
C5 C4 C13 N1 -132.11(15)
C3 C4 C13 C12 111.03(16)
C5 C4 C13 C12 -12.39(18)
O12 C12 C13 N1 40.82(17)
C11 C12 C13 N1 -83.87(17)
C6 C12 C13 N1 151.70(14)
O12 C12 C13 C4 -74.90(15)
C11 C12 C13 C4 160.41(13)
C6 C12 C13 C4 35.97(16)
C11 C12 O12 Si12 -5.2(3)
C6 C12 O12 Si12 123.91(18)
C13 C12 O12 Si12 -130.36(17)
C12 O12 Si12 C15 -158.17(19)
C12 O12 Si12 C16 85.0(2)
C12 O12 Si12 C17 -39.8(2)
C10 C11 C14 C21 -4.1(3)
C12 C11 C14 C21 179.46(16)
C11 C14 C21 C26 139.47(19)
C11 C14 C21 C22 -41.2(3)
C26 C21 C22 C23 -3.5(3)
C14 C21 C22 C23 177.19(18)
C21 C22 C23 C24 1.6(3)
C22 C23 C24 C25 0.8(4)
C23 C24 C25 C26 -1.2(3)
C22 C21 C26 C25 3.0(3)
C14 C21 C26 C25 -177.60(17)
C24 C25 C26 C21 -0.7(3)
